data_4321149
loop_
_publ_author_name
'Fu Qiang Huang'
'Paul Brazis'
'Carl R. Kannewurf'
'James A. Ibers'

_publ_section_title
;
 Syntheses, Structures, and Physical Properties of LnAsTe (Ln = La, Pr,
 Sm, Gd, Dy, Er)
;
_journal_name_full 'Inorganic Chemistry'
_journal_page_first 3176
_journal_page_last 3180
_journal_paper_doi 10.1021/ic000187v
_journal_volume 39
_journal_year 2000
_chemical_formula_sum 'As La Te'
_chemical_formula_weight 341.43
_chemical_name_systematic
; 
lanthanum asernic telluride 
;
_space_group_IT_number 62
_symmetry_cell_setting orthorhombic
_symmetry_space_group_name_Hall '-P 2ac 2n'
_symmetry_space_group_name_H-M 'P n m a'
_atom_sites_solution_hydrogens geom
_atom_sites_solution_primary direct
_atom_sites_solution_secondary difmap
_audit_creation_method SHELXL-97
_cell_angle_alpha 90.00
_cell_angle_beta 90.00
_cell_angle_gamma 90.00
_cell_formula_units_Z 4
_cell_length_a 7.8354(11)
_cell_length_b 4.1721(6)
_cell_length_c 10.2985(14)
_cell_measurement_temperature 153(2)
_cell_volume 336.66(8)
_computing_cell_refinement 'SMART version 5.054 (Bruker, 1999)'
_computing_data_collection 'SMART version 5.054 (Bruker, 1999)'
_computing_data_reduction 'SAINT-Plus version 6.0 (Bruker, 1999)'
_computing_molecular_graphics 'SHELXTL-97 (Sheldrick, 1997)'
_computing_publication_material 'SHELXTL-97 (Sheldrick, 1997)'
_computing_structure_refinement 'SHELXL-97 (Sheldrick, 1997)'
_computing_structure_solution 'SHELXS-97 (Sheldrick, 1990)'
_diffrn_ambient_temperature 153(2)
_diffrn_measured_fraction_theta_full 0.955
_diffrn_measured_fraction_theta_max 0.955
_diffrn_measurement_device_type 'Bruker Smart 1000 CCD'
_diffrn_measurement_method \w
_diffrn_radiation_monochromator graphite
_diffrn_radiation_source 'standard-focus sealed tube'
_diffrn_radiation_type MoK\a
_diffrn_radiation_wavelength 0.71073
_diffrn_reflns_av_R_equivalents 0.0367
_diffrn_reflns_av_sigmaI/netI 0.0182
_diffrn_reflns_limit_h_max 10
_diffrn_reflns_limit_h_min -10
_diffrn_reflns_limit_k_max 5
_diffrn_reflns_limit_k_min -5
_diffrn_reflns_limit_l_max 13
_diffrn_reflns_limit_l_min -13
_diffrn_reflns_number 2724
_diffrn_reflns_theta_full 28.49
_diffrn_reflns_theta_max 28.49
_diffrn_reflns_theta_min 3.27
_diffrn_standards_decay_% <2
_exptl_absorpt_coefficient_mu 30.630
_exptl_absorpt_correction_T_max 0.128
_exptl_absorpt_correction_T_min 0.062
_exptl_absorpt_process_details 'face indexed (Sheldrick, 1997)'
_exptl_crystal_colour black
_exptl_crystal_density_diffrn 6.736
_exptl_crystal_density_method 'not measured'
_exptl_crystal_description block
_exptl_crystal_F_000 568
_exptl_crystal_size_max 0.142
_exptl_crystal_size_mid 0.134
_exptl_crystal_size_min 0.098
_refine_diff_density_max 1.879
_refine_diff_density_min -1.458
_refine_diff_density_rms 0.357
_refine_ls_extinction_coef 0.0055(7)
_refine_ls_extinction_expression Fc^*^=kFc[1+0.001xFc^2^\l^3^/sin(2\q)]^-1/4^
_refine_ls_extinction_method SHELXL
_refine_ls_goodness_of_fit_ref 1.662
_refine_ls_hydrogen_treatment mixed
_refine_ls_matrix_type full
_refine_ls_number_parameters 20
_refine_ls_number_reflns 465
_refine_ls_number_restraints 0
_refine_ls_restrained_S_all 1.662
_refine_ls_R_factor_all 0.0270
_refine_ls_R_factor_gt 0.0261
_refine_ls_shift/su_max 0.000
_refine_ls_shift/su_mean 0.000
_refine_ls_structure_factor_coef Fsqd
_refine_ls_weighting_details
; calc 
 [1.00000+0.00000exp(0.00(sin\q/\l)^2^)]/ 
   [\s^2^(Fo^2^)+0.0000+0.0000*P+(0.0400P)^2^+1.0000sin\q/\l] 
 where P = 0.33333Fo^2^ + 0.66667Fc^2^ 
;
_refine_ls_weighting_scheme calc
_refine_ls_wR_factor_gt 0.0858
_refine_ls_wR_factor_ref 0.0862
_reflns_number_gt 451
_reflns_number_total 465
_reflns_threshold_expression >2sigma(I)
_cod_data_source_file ic000187v_1.cif
_cod_data_source_block la
_cod_database_code 4321149

loop_
_symmetry_equiv_pos_as_xyz
'x, y, z'
'-x+1/2, -y, z+1/2'
'-x, y+1/2, -z'
'x+1/2, -y+1/2, -z+1/2'
'-x, -y, -z'
'x-1/2, y, -z-1/2'
'x, -y-1/2, z'
'-x-1/2, y-1/2, z-1/2'

loop_
_atom_site_label
_atom_site_type_symbol
_atom_site_fract_x
_atom_site_fract_y
_atom_site_fract_z
_atom_site_U_iso_or_equiv
_atom_site_adp_type
_atom_site_occupancy
_atom_site_symmetry_multiplicity
_atom_site_calc_flag
_atom_site_refinement_flags
_atom_site_disorder_assembly
_atom_site_disorder_group
La La 0.22219(6) 0.2500 0.34357(4) 0.0083(2) Uani 1 2 d S . .
As As 0.08944(9) 0.2500 0.03845(8) 0.0103(3) Uani 1 2 d S . .
Te Te 0.09344(7) 0.2500 0.65021(4) 0.0089(3) Uani 1 2 d S . .

loop_
_atom_site_aniso_label
_atom_site_aniso_U_11
_atom_site_aniso_U_22
_atom_site_aniso_U_33
_atom_site_aniso_U_23
_atom_site_aniso_U_13
_atom_site_aniso_U_12
La 0.0091(3) 0.0079(4) 0.0078(3) 0.000 0.00002(12) 0.000
As 0.0105(5) 0.0121(4) 0.0082(5) 0.000 0.0004(3) 0.000
Te 0.0102(4) 0.0082(4) 0.0083(4) 0.000 0.00010(14) 0.000

loop_
_atom_type_symbol
_atom_type_description
_atom_type_scat_dispersion_real
_atom_type_scat_dispersion_imag
_atom_type_scat_source
As As 0.0499 2.0058 'International Tables Vol C Tables 4.2.6.8 and 6.1.1.4'
Te Te -0.5308 1.6751 'International Tables Vol C Tables 4.2.6.8 and 6.1.1.4'
La La -0.2871 2.4523 'International Tables Vol C Tables 4.2.6.8 and 6.1.1.4'

loop_
_geom_angle_atom_site_label_1
_geom_angle_atom_site_label_2
_geom_angle_atom_site_label_3
_geom_angle
_geom_angle_site_symmetry_1
_geom_angle_site_symmetry_3
_geom_angle_publ_flag
As La Te 80.069(17) 6_656 2_554 ?
As La Te 80.069(17) 6_656 2_564 ?
Te La Te 80.590(17) 2_554 2_564 ?
As La Te 134.135(13) 6_656 5_556 ?
Te La Te 86.422(12) 2_554 5_556 ?
Te La Te 140.480(16) 2_564 5_556 ?
As La Te 134.135(13) 6_656 5_566 ?
Te La Te 140.480(16) 2_554 5_566 ?
Te La Te 86.422(12) 2_564 5_566 ?
Te La Te 80.278(19) 5_556 5_566 ?
As La As 48.797(17) 6_656 2_565 ?
Te La As 126.37(2) 2_554 2_565 ?
Te La As 76.271(19) 2_564 2_565 ?
Te La As 138.49(2) 5_556 2_565 ?
Te La As 85.473(15) 5_566 2_565 ?
As La As 48.797(17) 6_656 2 ?
Te La As 76.271(19) 2_554 2 ?
Te La As 126.37(2) 2_564 2 ?
Te La As 85.473(15) 5_556 2 ?
Te La As 138.49(2) 5_566 2 ?
As La As 79.88(2) 2_565 2 ?
As La As 131.21(2) 6_656 . ?
Te La As 63.553(15) 2_554 . ?
Te La As 63.553(15) 2_564 . ?
Te La As 77.211(15) 5_556 . ?
Te La As 77.211(15) 5_566 . ?
As La As 136.811(13) 2_565 . ?
As La As 136.811(13) 2 . ?
As La Te 84.83(2) 6_656 . ?
Te La Te 136.418(10) 2_554 . ?
Te La Te 136.418(10) 2_564 . ?
Te La Te 75.439(14) 5_556 . ?
Te La Te 75.439(13) 5_566 . ?
As La Te 63.248(16) 2_565 . ?
As La Te 63.248(16) 2 . ?
As La Te 143.97(2) . . ?
As La La 90.0 6_656 1_545 ?
Te La La 49.705(9) 2_554 1_545 ?
Te La La 130.295(9) 2_564 1_545 ?
Te La La 49.861(10) 5_556 1_545 ?
Te La La 130.139(10) 5_566 1_545 ?
As La La 129.941(11) 2_565 1_545 ?
As La La 50.059(11) 2 1_545 ?
As La La 90.0 . 1_545 ?
Te La La 90.0 . 1_545 ?
As La La 90.0 6_656 1_565 ?
Te La La 130.295(9) 2_554 1_565 ?
Te La La 49.705(9) 2_564 1_565 ?
Te La La 130.139(10) 5_556 1_565 ?
Te La La 49.861(10) 5_566 1_565 ?
As La La 50.059(11) 2_565 1_565 ?
As La La 129.941(11) 2 1_565 ?
As La La 90.0 . 1_565 ?
Te La La 90.0 . 1_565 ?
La La La 180.00(2) 1_545 1_565 ?
As As As 104.68(5) 5 5_565 ?
As As La 68.09(3) 5 6_556 ?
As As La 68.09(3) 5_565 6_556 ?
As As La 63.11(2) 5 2_554 ?
As As La 124.35(4) 5_565 2_554 ?
La As La 131.203(17) 6_556 2_554 ?
As As La 124.35(4) 5 2_564 ?
As As La 63.11(2) 5_565 2_564 ?
La As La 131.203(17) 6_556 2_564 ?
La As La 79.88(2) 2_554 2_564 ?
As As La 116.90(3) 5 . ?
As As La 116.90(3) 5_565 . ?
La As La 85.42(2) 6_556 . ?
La As La 116.335(18) 2_554 . ?
La As La 116.335(18) 2_564 . ?
La Te La 80.590(17) 2_565 2 ?
La Te La 138.328(17) 2_565 5_556 ?
La Te La 85.018(11) 2 5_556 ?
La Te La 85.018(11) 2_565 5_566 ?
La Te La 138.328(17) 2 5_566 ?
La Te La 80.277(19) 5_556 5_566 ?
La Te La 116.860(14) 2_565 . ?
La Te La 116.860(14) 2 . ?
La Te La 104.561(14) 5_556 . ?
La Te La 104.561(14) 5_566 . ?

loop_
_geom_bond_atom_site_label_1
_geom_bond_atom_site_label_2
_geom_bond_distance
_geom_bond_site_symmetry_2
_geom_bond_publ_flag
La As 3.1235(9) 6_656 ?
La Te 3.2256(5) 2_554 ?
La Te 3.2256(5) 2_564 ?
La Te 3.2360(6) 5_556 ?
La Te 3.2360(6) 5_566 ?
La As 3.2493(7) 2_565 ?
La As 3.2493(7) 2 ?
La As 3.3100(9) . ?
La Te 3.3151(7) . ?
La La 4.1721(6) 1_545 ?
La La 4.1721(6) 1_565 ?
As As 2.6350(9) 5 ?
As As 2.6350(9) 5_565 ?
As La 3.1235(9) 6_556 ?
As La 3.2493(7) 2_554 ?
As La 3.2493(7) 2_564 ?
Te La 3.2256(5) 2_565 ?
Te La 3.2256(5) 2 ?
Te La 3.2360(6) 5_556 ?
Te La 3.2360(6) 5_566 ?
